data_4071425
loop_
_publ_author_name
'Murugavel, Ramaswamy'
'Shanmugan, Swaminathan'

_publ_section_title
;
 Asymmetric Pentameric and Tetrameric Organooxotin Clusters: Insights into
 Their Formation through Partial Dearylation
;
_journal_issue 12
_journal_name_full Organometallics
_journal_page_first 2784
_journal_paper_doi 10.1021/om800162s
_journal_volume 27
_journal_year 2008
_chemical_formula_moiety 'C108 H140 Cl1 O25 P5 Sn5'
_chemical_formula_sum 'C108 H140 Cl O25 P5 Sn5'
_chemical_formula_weight 2621.95
_chemical_name_systematic
;
 ?
;
_space_group_IT_number 19
_symmetry_cell_setting orthorhombic
_symmetry_space_group_name_Hall 'P 2ac 2ab'
_symmetry_space_group_name_H-M 'P 21 21 21'
_atom_sites_solution_hydrogens geom
_atom_sites_solution_primary direct
_atom_sites_solution_secondary difmap
_audit_creation_method SHELXL-97
_cell_angle_alpha 90.00
_cell_angle_beta 90.00
_cell_angle_gamma 90.00
_cell_formula_units_Z 4
_cell_length_a 15.7555(2)
_cell_length_b 22.6489(3)
_cell_length_c 32.5870(5)
_cell_measurement_reflns_used 56763
_cell_measurement_temperature 150(2)
_cell_measurement_theta_max 32.564
_cell_measurement_theta_min 2.9417
_cell_volume 11628.5(3)
_computing_cell_refinement
;
CrysAlis RED, Oxford Diffraction Ltd.,
Version 1.171.32.4 (release 27-04-2006 CrysAlis171 .NET)
(compiled Apr 27 2007,17:53:11)
;
_computing_data_collection
;
CrysAlis CCD, Oxford Diffraction Ltd.,
Version 1.171.32.4 (release 27-04-2006 CrysAlis171 .NET)
(compiled Apr 27 2007,17:53:11)
;
_computing_data_reduction
;
CrysAlis RED, Oxford Diffraction Ltd.,
Version 1.171.32.4 (release 27-04-2006 CrysAlis171 .NET)
(compiled Apr 27 2007,17:53:11)
;
_computing_molecular_graphics 'Ortep-3 for Windows (Farrugia, 1997)'
_computing_publication_material 'WinGX publication routines (Farrugia, 1999)'
_computing_structure_refinement 'SHELXL-97 (Sheldrick, 1997)'
_computing_structure_solution 'SHELXS-86 (Sheldrick, 1986)'
_diffrn_ambient_temperature 150(2)
_diffrn_detector_area_resol_mean 15.9948
_diffrn_measured_fraction_theta_full 0.997
_diffrn_measured_fraction_theta_max 0.997
_diffrn_measurement_device_type 'OXFORD DIFFRACTIOM X CALIBUR-S'
_diffrn_measurement_method 'omega(w)-q scan'
_diffrn_radiation_monochromator graphite
_diffrn_radiation_source 'Enhance (Mo) X-ray Source'
_diffrn_radiation_type MoK\a
_diffrn_radiation_wavelength 0.71073
_diffrn_reflns_av_R_equivalents 0.0484
_diffrn_reflns_av_sigmaI/netI 0.0439
_diffrn_reflns_limit_h_max 16
_diffrn_reflns_limit_h_min -20
_diffrn_reflns_limit_k_max 29
_diffrn_reflns_limit_k_min -29
_diffrn_reflns_limit_l_max 43
_diffrn_reflns_limit_l_min -43
_diffrn_reflns_number 133686
_diffrn_reflns_theta_full 28.00
_diffrn_reflns_theta_max 28.00
_diffrn_reflns_theta_min 2.96
_exptl_absorpt_coefficient_mu 1.218
_exptl_absorpt_correction_T_max 1.00000
_exptl_absorpt_correction_T_min 0.92893
_exptl_absorpt_correction_type multi-scan
_exptl_absorpt_process_details
;
CrysAlis RED, Oxford Diffraction Ltd.,
Version 1.171.32.4 (release 27-04-2006 CrysAlis171 .NET)
(compiled Apr 27 2007,17:53:11)
Empirical absorption correction using spherical harmonics,
 implemented in SCALE3 ABSPACK scaling algorithm.
;
_exptl_crystal_colour colourless
_exptl_crystal_density_diffrn 1.498
_exptl_crystal_density_method 'not measured'
_exptl_crystal_description blocks
_exptl_crystal_F_000 5320
_exptl_crystal_size_max 0.27
_exptl_crystal_size_mid 0.22
_exptl_crystal_size_min 0.21
_refine_diff_density_max 2.964
_refine_diff_density_min -2.384
_refine_diff_density_rms 0.143
_refine_ls_abs_structure_details 'Flack H D (1983), Acta Cryst. A39, 876-881'
_refine_ls_abs_structure_Flack -0.03(2)
_refine_ls_extinction_method none
_refine_ls_goodness_of_fit_ref 1.113
_refine_ls_hydrogen_treatment constr
_refine_ls_matrix_type full
_refine_ls_number_parameters 1285
_refine_ls_number_reflns 28019
_refine_ls_number_restraints 36
_refine_ls_restrained_S_all 1.115
_refine_ls_R_factor_all 0.0711
_refine_ls_R_factor_gt 0.0555
_refine_ls_shift/su_max 0.002
_refine_ls_shift/su_mean 0.000
_refine_ls_structure_factor_coef Fsqd
_refine_ls_weighting_details 'calc w=1/[\s^2^(Fo^2^)+(0.0518P)^2^+52.8502P] where P=(Fo^2^+2Fc^2^)/3'
_refine_ls_weighting_scheme calc
_refine_ls_wR_factor_gt 0.1276
_refine_ls_wR_factor_ref 0.1384
_reflns_number_gt 23494
_reflns_number_total 28019
_reflns_threshold_expression >2sigma(I)
_cod_data_source_file om800162s-file002.cif
_cod_data_source_block newrm151relable-1-28
_cod_database_code 4071425

loop_
_symmetry_equiv_pos_as_xyz
'x, y, z'
'-x+1/2, -y, z+1/2'
'x+1/2, -y+1/2, -z'
'-x, y+1/2, -z+1/2'

loop_
_atom_site_label
_atom_site_type_symbol
_atom_site_fract_x
_atom_site_fract_y
_atom_site_fract_z
_atom_site_U_iso_or_equiv
_atom_site_adp_type
_atom_site_occupancy
_atom_site_symmetry_multiplicity
_atom_site_calc_flag
_atom_site_refinement_flags
Sn1 Sn 0.84520(3) 1.108244(17) 0.404610(14) 0.02390(9) Uani 1 1 d .
Sn2 Sn 0.66008(3) 1.043364(18) 0.418048(14) 0.02414(9) Uani 1 1 d .
Sn3 Sn 0.84773(3) 0.944049(17) 0.408330(13) 0.02011(9) Uani 1 1 d .
Sn4 Sn 0.83333(4) 1.04646(2) 0.254964(16) 0.03630(12) Uani 1 1 d .
Sn5 Sn 0.87518(3) 0.99271(2) 0.566969(16) 0.03302(12) Uani 1 1 d .
Cl1 Cl 0.70553(16) 1.06169(13) 0.20746(7) 0.0552(6) Uani 1 1 d .
P1 P 0.71392(12) 1.09183(8) 0.32648(6) 0.0277(4) Uani 1 1 d .
P2 P 0.95886(10) 1.02449(8) 0.34248(5) 0.0242(3) Uani 1 1 d .
P3 P 0.72156(11) 0.95604(8) 0.49184(5) 0.0239(3) Uani 1 1 d .
P4 P 0.95321(11) 1.03612(8) 0.47370(6) 0.0264(4) Uani 1 1 d .
P5 P 0.65976(12) 0.91919(7) 0.36515(5) 0.0221(3) Uani 1 1 d .
O1 O 0.7875(3) 1.02468(19) 0.40399(13) 0.0221(9) Uani 1 1 d .
O2 O 0.7240(3) 1.1236(2) 0.43000(18) 0.0322(11) Uani 1 1 d .
O3 O 0.9786(4) 1.0130(4) 0.6153(2) 0.065(2) Uani 1 1 d .
O4 O 0.7769(4) 0.9601(3) 0.61616(18) 0.0513(16) Uani 1 1 d .
O5 O 0.6685(3) 1.1372(2) 0.29627(14) 0.0284(10) Uani 1 1 d .
O6 O 0.7872(3) 1.1232(2) 0.34684(15) 0.0290(11) Uani 1 1 d .
O7 O 0.6482(3) 1.0679(2) 0.35642(15) 0.0328(11) Uani 1 1 d .
O8 O 0.7441(3) 1.0419(2) 0.29877(16) 0.0345(12) Uani 1 1 d .
O9 O 1.0587(3) 1.0148(2) 0.33997(16) 0.0339(11) Uani 1 1 d .
O10 O 0.9477(3) 1.0742(2) 0.37331(16) 0.0302(11) Uani 1 1 d .
O11 O 0.9221(3) 0.9672(2) 0.35755(16) 0.0298(11) Uani 1 1 d .
O12 O 0.9283(3) 1.0396(2) 0.30011(15) 0.0308(11) Uani 1 1 d .
O13 O 0.6481(3) 0.9120(2) 0.50622(14) 0.0277(10) Uani 1 1 d .
O14 O 0.6776(3) 1.0119(2) 0.47675(14) 0.0294(11) Uani 1 1 d .
O15 O 0.7674(3) 0.9240(2) 0.45781(15) 0.0274(11) Uani 1 1 d .
O16 O 0.7755(3) 0.9679(3) 0.52899(16) 0.0342(12) Uani 1 1 d .
O17 O 1.0471(3) 1.0561(2) 0.46311(15) 0.0323(11) Uani 1 1 d .
O18 O 0.8948(3) 1.0870(2) 0.46194(16) 0.0298(11) Uani 1 1 d .
O19 O 0.9373(3) 0.9823(2) 0.44773(16) 0.0322(11) Uani 1 1 d .
O20 O 0.9520(3) 1.0240(3) 0.51914(15) 0.0338(11) Uani 1 1 d .
O21 O 0.6151(3) 0.8583(2) 0.37125(14) 0.0246(10) Uani 1 1 d .
O22 O 0.6250(3) 0.96000(19) 0.39774(14) 0.0246(10) Uani 1 1 d .
O23 O 0.7543(3) 0.9116(2) 0.36718(15) 0.0252(10) Uani 1 1 d .
O24 O 0.6333(3) 0.9387(2) 0.32123(14) 0.0349(12) Uani 1 1 d .
H24 H 0.6567 0.9710 0.3155 0.052 Uiso 1 1 calc R
C1 C 0.8899(5) 1.1974(3) 0.4055(3) 0.0367(17) Uani 1 1 d .
C2 C 0.8843(6) 1.2311(4) 0.4402(4) 0.056(3) Uani 1 1 d .
H2 H 0.8634 1.2143 0.4649 0.067 Uiso 1 1 calc R
C3 C 0.9093(8) 1.2903(5) 0.4393(5) 0.082(4) Uani 1 1 d .
H3 H 0.9055 1.3141 0.4632 0.099 Uiso 1 1 calc R
C4 C 0.9398(8) 1.3137(5) 0.4025(6) 0.096(5) Uani 1 1 d .
H4 H 0.9582 1.3536 0.4014 0.115 Uiso 1 1 calc R
C5 C 0.9433(9) 1.2801(5) 0.3689(6) 0.094(5) Uani 1 1 d .
H5 H 0.9631 1.2966 0.3439 0.113 Uiso 1 1 calc R
C6 C 0.9190(6) 1.2230(4) 0.3702(4) 0.060(3) Uani 1 1 d .
H6 H 0.9221 1.1999 0.3459 0.072 Uiso 1 1 calc R
C7 C 0.5354(4) 1.0742(3) 0.4310(2) 0.0315(15) Uani 1 1 d .
C8 C 0.4771(6) 1.0352(5) 0.4469(4) 0.074(4) Uani 1 1 d .
H8 H 0.4912 0.9948 0.4511 0.088 Uiso 1 1 calc R
C9 C 0.3949(6) 1.0572(7) 0.4567(4) 0.082(4) Uani 1 1 d .
H9 H 0.3547 1.0318 0.4694 0.099 Uiso 1 1 calc R
C10 C 0.3732(7) 1.1136(7) 0.4484(3) 0.074(4) Uani 1 1 d .
H10 H 0.3174 1.1273 0.4540 0.088 Uiso 1 1 calc R
C11 C 0.4315(8) 1.1504(6) 0.4321(4) 0.075(4) Uani 1 1 d .
H11 H 0.4167 1.1904 0.4270 0.090 Uiso 1 1 calc R
C12 C 0.5125(7) 1.1309(4) 0.4226(4) 0.058(3) Uani 1 1 d .
H12 H 0.5521 1.1571 0.4103 0.070 Uiso 1 1 calc R
C13 C 0.9044(4) 0.8588(3) 0.4124(2) 0.0248(14) Uani 1 1 d .
C14 C 0.8595(5) 0.8118(3) 0.4266(2) 0.0372(18) Uani 1 1 d .
H14 H 0.8021 0.8172 0.4346 0.045 Uiso 1 1 calc R
C15 C 0.8959(6) 0.7559(4) 0.4297(3) 0.047(2) Uani 1 1 d .
H15 H 0.8635 0.7238 0.4401 0.056 Uiso 1 1 calc R
C16 C 0.9788(6) 0.7471(4) 0.4178(3) 0.044(2) Uani 1 1 d .
H16 H 1.0040 0.7091 0.4189 0.052 Uiso 1 1 calc R
C17 C 1.0245(6) 0.7958(4) 0.4041(4) 0.057(3) Uani 1 1 d .
H17 H 1.0823 0.7911 0.3965 0.068 Uiso 1 1 calc R
C18 C 0.9878(5) 0.8503(4) 0.4012(3) 0.045(2) Uani 1 1 d .
H18 H 1.0202 0.8827 0.3914 0.054 Uiso 1 1 calc R
C19 C 0.8526(6) 0.9588(4) 0.2350(3) 0.050(2) Uani 1 1 d .
C20 C 0.8534(7) 0.9155(5) 0.2675(4) 0.062(3) Uani 1 1 d .
H20 H 0.8438 0.9262 0.2953 0.075 Uiso 1 1 calc R
C21 C 0.8692(9) 0.8565(5) 0.2560(6) 0.100(5) Uani 1 1 d .
H21 H 0.8761 0.8262 0.2759 0.120 Uiso 1 1 calc R
C22 C 0.8744(12) 0.8440(7) 0.2116(7) 0.123(7) Uani 1 1 d .
H22 H 0.8810 0.8044 0.2027 0.147 Uiso 1 1 calc R
C23 C 0.8700(12) 0.8862(8) 0.1843(6) 0.114(6) Uani 1 1 d .
H23 H 0.8761 0.8769 0.1560 0.137 Uiso 1 1 calc R
C24 C 0.8567(9) 0.9439(5) 0.1960(4) 0.085(4) Uani 1 1 d .
H24A H 0.8503 0.9734 0.1756 0.102 Uiso 1 1 calc R
C25 C 0.8838(6) 1.1290(4) 0.2393(3) 0.046(2) Uani 1 1 d .
C26 C 0.8328(7) 1.1788(5) 0.2339(4) 0.065(3) Uani 1 1 d .
H26 H 0.7730 1.1763 0.2374 0.077 Uiso 1 1 calc R
C27 C 0.8703(9) 1.2315(5) 0.2236(4) 0.075(4) Uani 1 1 d .
H27 H 0.8351 1.2652 0.2199 0.090 Uiso 1 1 calc R
C28 C 0.9556(10) 1.2377(5) 0.2182(4) 0.076(4) Uani 1 1 d .
H28 H 0.9793 1.2743 0.2096 0.092 Uiso 1 1 calc R
C29 C 1.0062(7) 1.1896(6) 0.2256(5) 0.082(4) Uani 1 1 d .
H29 H 1.0661 1.1926 0.2230 0.099 Uiso 1 1 calc R
C30 C 0.9689(6) 1.1356(5) 0.2372(4) 0.058(3) Uani 1 1 d .
H30 H 1.0044 1.1029 0.2435 0.069 Uiso 1 1 calc R
C31 C 0.8290(7) 1.0770(3) 0.5799(3) 0.071(3) Uani 1 1 d GU
C32 C 0.8855(7) 1.1240(4) 0.5823(4) 0.156(8) Uani 1 1 d GU
H32 H 0.9446 1.1173 0.5792 0.188 Uiso 1 1 calc R
C33 C 0.8553(11) 1.1809(3) 0.5891(5) 0.178(9) Uani 1 1 d GU
H33 H 0.8939 1.2130 0.5907 0.214 Uiso 1 1 calc R
C34 C 0.7687(12) 1.1907(4) 0.5935(5) 0.207(11) Uani 1 1 d GU
H34 H 0.7481 1.2295 0.5981 0.248 Uiso 1 1 calc R
C35 C 0.7122(8) 1.1436(6) 0.5911(6) 0.256(12) Uani 1 1 d GU
H35 H 0.6530 1.1503 0.5941 0.307 Uiso 1 1 calc R
C36 C 0.7424(7) 1.0868(5) 0.5843(5) 0.205(10) Uani 1 1 d GU
H36 H 0.7038 1.0546 0.5827 0.246 Uiso 1 1 calc R
C37 C 0.9279(5) 0.9066(4) 0.5668(3) 0.0377(18) Uani 1 1 d .
C38 C 0.9491(5) 0.8810(4) 0.5292(3) 0.0378(18) Uani 1 1 d .
H38 H 0.9372 0.9014 0.5044 0.045 Uiso 1 1 calc R
C39 C 0.9874(6) 0.8257(4) 0.5279(3) 0.049(2) Uani 1 1 d .
H39 H 1.0019 0.8089 0.5022 0.059 Uiso 1 1 calc R
C40 C 1.0043(6) 0.7960(5) 0.5625(4) 0.062(3) Uani 1 1 d .
H40 H 1.0304 0.7582 0.5611 0.075 Uiso 1 1 calc R
C41 C 0.9834(7) 0.8204(5) 0.6003(5) 0.075(4) Uani 1 1 d .
H41 H 0.9963 0.7992 0.6247 0.091 Uiso 1 1 calc R
C42 C 0.9434(6) 0.8760(5) 0.6032(3) 0.056(3) Uani 1 1 d .
H42 H 0.9275 0.8921 0.6290 0.067 Uiso 1 1 calc R
C43 C 0.5943(5) 1.1679(3) 0.3070(2) 0.0282(15) Uani 1 1 d .
C44 C 0.5162(5) 1.1416(4) 0.2995(3) 0.0374(18) Uani 1 1 d .
C45 C 0.4437(6) 1.1750(4) 0.3091(3) 0.048(2) Uani 1 1 d .
H45 H 0.3892 1.1584 0.3043 0.057 Uiso 1 1 calc R
C46 C 0.4494(7) 1.2310(5) 0.3252(3) 0.059(3) Uani 1 1 d .
H46 H 0.3995 1.2527 0.3316 0.070 Uiso 1 1 calc R
C47 C 0.5301(7) 1.2558(4) 0.3321(3) 0.050(2) Uani 1 1 d .
H47 H 0.5338 1.2946 0.3431 0.060 Uiso 1 1 calc R
C48 C 0.6039(5) 1.2255(3) 0.3234(3) 0.0383(18) Uani 1 1 d .
C49 C 0.5070(5) 1.0800(4) 0.2814(3) 0.0406(19) Uani 1 1 d .
H49 H 0.5647 1.0621 0.2786 0.049 Uiso 1 1 calc R
C50 C 0.4682(7) 1.0857(4) 0.2389(3) 0.057(3) Uani 1 1 d .
H50A H 0.4621 1.0464 0.2267 0.086 Uiso 1 1 calc R
H50B H 0.5052 1.1100 0.2216 0.086 Uiso 1 1 calc R
H50C H 0.4123 1.1044 0.2411 0.086 Uiso 1 1 calc R
C51 C 0.4539(6) 1.0408(4) 0.3095(3) 0.058(3) Uani 1 1 d .
H51A H 0.4491 1.0013 0.2975 0.087 Uiso 1 1 calc R
H51B H 0.3971 1.0579 0.3127 0.087 Uiso 1 1 calc R
H51C H 0.4813 1.0380 0.3364 0.087 Uiso 1 1 calc R
C52 C 0.6909(6) 1.2534(4) 0.3300(3) 0.046(2) Uani 1 1 d .
H52 H 0.7349 1.2224 0.3251 0.055 Uiso 1 1 calc R
C53 C 0.7055(9) 1.3028(5) 0.2994(4) 0.074(3) Uani 1 1 d .
H53A H 0.7618 1.3200 0.3038 0.111 Uiso 1 1 calc R
H53B H 0.6621 1.3333 0.3031 0.111 Uiso 1 1 calc R
H53C H 0.7020 1.2870 0.2715 0.111 Uiso 1 1 calc R
C54 C 0.6983(7) 1.2739(5) 0.3749(3) 0.062(3) Uani 1 1 d .
H54A H 0.7543 1.2915 0.3794 0.092 Uiso 1 1 calc R
H54B H 0.6910 1.2399 0.3932 0.092 Uiso 1 1 calc R
H54C H 0.6542 1.3033 0.3806 0.092 Uiso 1 1 calc R
C55 C 1.1092(5) 1.0337(4) 0.3063(3) 0.042(2) Uani 1 1 d .
C56 C 1.1206(6) 0.9936(5) 0.2741(3) 0.053(2) Uani 1 1 d .
C57 C 1.1724(7) 1.0132(6) 0.2419(4) 0.073(3) Uani 1 1 d .
H57 H 1.1823 0.9872 0.2195 0.087 Uiso 1 1 calc R
C58 C 1.2089(7) 1.0668(7) 0.2411(5) 0.082(4) Uani 1 1 d .
H58 H 1.2429 1.0787 0.2185 0.098 Uiso 1 1 calc R
C59 C 1.1958(7) 1.1048(6) 0.2743(4) 0.074(3) Uani 1 1 d .
H59 H 1.2213 1.1428 0.2739 0.089 Uiso 1 1 calc R
C60 C 1.1464(6) 1.0887(4) 0.3082(3) 0.053(2) Uani 1 1 d .
C61 C 1.0871(6) 0.9311(5) 0.2775(3) 0.055(3) Uani 1 1 d .
H61 H 1.0277 0.9336 0.2882 0.066 Uiso 1 1 calc R
C62 C 1.0832(10) 0.8996(7) 0.2362(5) 0.103(5) Uani 1 1 d .
H62A H 1.0496 0.9231 0.2169 0.154 Uiso 1 1 calc R
H62B H 1.0566 0.8608 0.2398 0.154 Uiso 1 1 calc R
H62C H 1.1408 0.8946 0.2255 0.154 Uiso 1 1 calc R
C63 C 1.1381(8) 0.8962(5) 0.3082(4) 0.074(3) Uani 1 1 d .
H63A H 1.1153 0.8560 0.3101 0.111 Uiso 1 1 calc R
H63B H 1.1346 0.9153 0.3351 0.111 Uiso 1 1 calc R
H63C H 1.1975 0.8946 0.2993 0.111 Uiso 1 1 calc R
C64 C 1.1401(6) 1.1267(4) 0.3455(3) 0.057(3) Uani 1 1 d .
H64 H 1.0850 1.1174 0.3594 0.069 Uiso 1 1 calc R
C65 C 1.1395(11) 1.1930(5) 0.3347(5) 0.093(5) Uani 1 1 d .
H65A H 1.1354 1.2163 0.3600 0.140 Uiso 1 1 calc R
H65B H 1.0907 1.2017 0.3171 0.140 Uiso 1 1 calc R
H65C H 1.1920 1.2032 0.3203 0.140 Uiso 1 1 calc R
C66 C 1.2105(12) 1.1111(8) 0.3749(5) 0.116(6) Uani 1 1 d .
H66A H 1.2063 1.1360 0.3994 0.174 Uiso 1 1 calc R
H66B H 1.2654 1.1177 0.3615 0.174 Uiso 1 1 calc R
H66C H 1.2056 1.0695 0.3827 0.174 Uiso 1 1 calc R
C67 C 0.6388(4) 0.8933(3) 0.5468(2) 0.0321(16) Uani 1 1 d .
C68 C 0.6824(5) 0.8427(4) 0.5593(2) 0.0384(19) Uani 1 1 d .
C69 C 0.6747(6) 0.8276(5) 0.6003(3) 0.053(3) Uani 1 1 d .
H69 H 0.7057 0.7950 0.6109 0.064 Uiso 1 1 calc R
C70 C 0.6215(8) 0.8600(6) 0.6265(3) 0.069(4) Uani 1 1 d .
H70 H 0.6172 0.8492 0.6546 0.083 Uiso 1 1 calc R
C71 C 0.5767(8) 0.9058(6) 0.6125(3) 0.067(3) Uani 1 1 d .
H71 H 0.5402 0.9262 0.6308 0.081 Uiso 1 1 calc R
C72 C 0.5820(6) 0.9248(4) 0.5714(3) 0.047(2) Uani 1 1 d .
C73 C 0.7332(6) 0.8072(4) 0.5290(3) 0.047(2) Uani 1 1 d .
H73 H 0.7721 0.8345 0.5140 0.056 Uiso 1 1 calc R
C74 C 0.7856(7) 0.7581(5) 0.5477(4) 0.069(3) Uani 1 1 d .
H74A H 0.8169 0.7375 0.5260 0.103 Uiso 1 1 calc R
H74B H 0.7481 0.7302 0.5618 0.103 Uiso 1 1 calc R
H74C H 0.8259 0.7748 0.5675 0.103 Uiso 1 1 calc R
C75 C 0.6712(6) 0.7784(4) 0.4974(3) 0.046(2) Uani 1 1 d .
H75A H 0.7039 0.7555 0.4773 0.068 Uiso 1 1 calc R
H75B H 0.6394 0.8094 0.4832 0.068 Uiso 1 1 calc R
H75C H 0.6317 0.7523 0.5118 0.068 Uiso 1 1 calc R
C76 C 0.5290(7) 0.9736(6) 0.5532(4) 0.074(3) Uani 1 1 d .
H76 H 0.5600 0.9925 0.5299 0.089 Uiso 1 1 calc R
C77 C 0.5027(17) 1.0210(10) 0.5849(8) 0.204(13) Uani 1 1 d .
H77A H 0.4695 1.0519 0.5712 0.306 Uiso 1 1 calc R
H77B H 0.5536 1.0385 0.5972 0.306 Uiso 1 1 calc R
H77C H 0.4682 1.0027 0.6065 0.306 Uiso 1 1 calc R
C78 C 0.4465(8) 0.9400(8) 0.5366(6) 0.115(6) Uani 1 1 d .
H78A H 0.4082 0.9685 0.5236 0.172 Uiso 1 1 calc R
H78B H 0.4173 0.9208 0.5595 0.172 Uiso 1 1 calc R
H78C H 0.4634 0.9101 0.5164 0.172 Uiso 1 1 calc R
C79 C 1.1131(5) 1.0629(4) 0.4909(2) 0.0348(17) Uani 1 1 d .
C80 C 1.1621(5) 1.0135(4) 0.5009(2) 0.0399(17) Uani 1 1 d .
C81 C 1.2307(5) 1.0233(5) 0.5279(3) 0.056(3) Uani 1 1 d .
H81 H 1.2652 0.9908 0.5358 0.067 Uiso 1 1 calc R
C82 C 1.2490(6) 1.0778(5) 0.5430(3) 0.064(3) Uani 1 1 d .
H82 H 1.2958 1.0831 0.5610 0.076 Uiso 1 1 calc R
C83 C 1.1995(6) 1.1253(5) 0.5321(4) 0.062(3) Uani 1 1 d .
H83 H 1.2136 1.1631 0.5427 0.074 Uiso 1 1 calc R
C84 C 1.1290(5) 1.1202(4) 0.5061(3) 0.044(2) Uani 1 1 d .
C85 C 1.1441(5) 0.9536(4) 0.4825(3) 0.0428(19) Uani 1 1 d .
H85 H 1.0812 0.9478 0.4831 0.051 Uiso 1 1 calc R
C86 C 1.1715(7) 0.9544(5) 0.4359(4) 0.074(3) Uani 1 1 d .
H86A H 1.1599 0.9158 0.4236 0.111 Uiso 1 1 calc R
H86B H 1.2324 0.9629 0.4339 0.111 Uiso 1 1 calc R
H86C H 1.1394 0.9849 0.4213 0.111 Uiso 1 1 calc R
C87 C 1.1834(7) 0.9019(5) 0.5052(5) 0.078(4) Uani 1 1 d .
H87A H 1.1689 0.8650 0.4911 0.116 Uiso 1 1 calc R
H87B H 1.1615 0.9008 0.5333 0.116 Uiso 1 1 calc R
H87C H 1.2453 0.9066 0.5058 0.116 Uiso 1 1 calc R
C88 C 1.0761(6) 1.1717(4) 0.4932(3) 0.049(2) Uani 1 1 d .
H88 H 1.0222 1.1550 0.4819 0.059 Uiso 1 1 calc R
C89 C 1.1119(15) 1.2057(14) 0.4621(11) 0.30(3) Uani 1 1 d .
H89A H 1.1255 1.1804 0.4386 0.454 Uiso 1 1 calc R
H89B H 1.1638 1.2245 0.4722 0.454 Uiso 1 1 calc R
H89C H 1.0714 1.2362 0.4535 0.454 Uiso 1 1 calc R
C90 C 1.053(2) 1.2054(14) 0.5278(7) 0.31(3) Uani 1 1 d .
H90A H 1.0280 1.1796 0.5486 0.470 Uiso 1 1 calc R
H90B H 1.0121 1.2357 0.5196 0.470 Uiso 1 1 calc R
H90C H 1.1040 1.2245 0.5391 0.470 Uiso 1 1 calc R
C91 C 0.5608(5) 0.8278(4) 0.3444(2) 0.0356(18) Uani 1 1 d .
C92 C 0.4748(5) 0.8415(4) 0.3454(2) 0.040(2) Uani 1 1 d .
C93 C 0.4206(7) 0.8068(5) 0.3214(3) 0.055(3) Uani 1 1 d .
H93 H 0.3613 0.8143 0.3220 0.066 Uiso 1 1 calc R
C94 C 0.4506(8) 0.7635(5) 0.2978(3) 0.063(3) Uani 1 1 d .
H94 H 0.4120 0.7409 0.2818 0.076 Uiso 1 1 calc R
C95 C 0.5375(8) 0.7501(5) 0.2959(3) 0.062(3) Uani 1 1 d .
H95 H 0.5574 0.7197 0.2782 0.074 Uiso 1 1 calc R
C96 C 0.5951(6) 0.7824(4) 0.3204(3) 0.043(2) Uani 1 1 d .
C97 C 0.4395(5) 0.8883(4) 0.3736(3) 0.046(2) Uani 1 1 d .
H97 H 0.4803 0.9220 0.3722 0.056 Uiso 1 1 calc R
C98 C 0.4385(6) 0.8697(4) 0.4171(3) 0.054(2) Uani 1 1 d .
H98A H 0.4153 0.9016 0.4340 0.080 Uiso 1 1 calc R
H98B H 0.4965 0.8607 0.4260 0.080 Uiso 1 1 calc R
H98C H 0.4030 0.8344 0.4200 0.080 Uiso 1 1 calc R
C99 C 0.3526(6) 0.9140(5) 0.3604(4) 0.069(3) Uani 1 1 d .
H99A H 0.3552 0.9260 0.3316 0.103 Uiso 1 1 calc R
H99B H 0.3390 0.9483 0.3775 0.103 Uiso 1 1 calc R
H99C H 0.3085 0.8838 0.3639 0.103 Uiso 1 1 calc R
C100 C 0.6863(7) 0.7682(5) 0.3229(4) 0.061(3) Uani 1 1 d .
H100 H 0.7187 0.8060 0.3256 0.073 Uiso 1 1 calc R
C101 C 0.7185(9) 0.7357(5) 0.2850(4) 0.079(4) Uani 1 1 d .
H10A H 0.7793 0.7276 0.2880 0.119 Uiso 1 1 calc R
H10B H 0.7092 0.7602 0.2606 0.119 Uiso 1 1 calc R
H10C H 0.6877 0.6983 0.2820 0.119 Uiso 1 1 calc R
C102 C 0.7055(8) 0.7306(7) 0.3594(4) 0.092(5) Uani 1 1 d .
H10D H 0.7664 0.7221 0.3603 0.138 Uiso 1 1 calc R
H10E H 0.6737 0.6935 0.3574 0.138 Uiso 1 1 calc R
H10F H 0.6888 0.7516 0.3845 0.138 Uiso 1 1 calc R
C103 C 1.1104(13) 1.0624(10) 0.6270(8) 0.182(11) Uani 1 1 d .
H10G H 1.0848 1.0984 0.6158 0.274 Uiso 1 1 calc R
H10H H 1.1714 1.0623 0.6212 0.274 Uiso 1 1 calc R
H10I H 1.1014 1.0611 0.6568 0.274 Uiso 1 1 calc R
C104 C 1.0727(8) 1.0133(5) 0.6090(4) 0.068(3) Uani 1 1 d .
H104 H 1.0847 1.0140 0.5788 0.081 Uiso 1 1 calc R
C105 C 1.1178(11) 0.9588(9) 0.6280(6) 0.132(7) Uani 1 1 d .
H10J H 1.0942 0.9226 0.6162 0.198 Uiso 1 1 calc R
H10K H 1.1088 0.9587 0.6578 0.198 Uiso 1 1 calc R
H10L H 1.1787 0.9608 0.6222 0.198 Uiso 1 1 calc R
C106 C 1.0016(12) 0.1037(9) 0.7363(6) 0.131(8) Uani 1 1 d .
H10M H 1.0564 0.0869 0.7281 0.196 Uiso 1 1 calc R
H10N H 0.9833 0.0859 0.7622 0.196 Uiso 1 1 calc R
H10O H 1.0074 0.1465 0.7398 0.196 Uiso 1 1 calc R
C107 C 0.9379(13) 0.0914(12) 0.7042(8) 0.162(10) Uani 1 1 d .
H107 H 0.9575 0.1157 0.6804 0.194 Uiso 1 1 calc R
C108 C 0.8589(14) 0.1191(9) 0.7161(8) 0.153(8) Uani 1 1 d .
H10P H 0.8165 0.1130 0.6945 0.230 Uiso 1 1 calc R
H10Q H 0.8680 0.1615 0.7200 0.230 Uiso 1 1 calc R
H10R H 0.8385 0.1015 0.7417 0.230 Uiso 1 1 calc R
O25 O 0.9288(5) 0.0369(4) 0.6882(2) 0.073(2) Uani 1 1 d .
H4A H 0.8035 0.9801 0.6391 0.080 Uiso 1 1 d .
H4B H 0.7911 0.9240 0.6243 0.080 Uiso 1 1 d .

loop_
_atom_site_aniso_label
_atom_site_aniso_U_11
_atom_site_aniso_U_22
_atom_site_aniso_U_33
_atom_site_aniso_U_23
_atom_site_aniso_U_13
_atom_site_aniso_U_12
Sn1 0.0214(2) 0.01561(18) 0.0346(2) -0.00094(16) -0.0001(2) -0.00273(18)
Sn2 0.01945(19) 0.01642(19) 0.0365(2) -0.00017(15) -0.00003(18) 0.00200(18)
Sn3 0.01697(18) 0.01446(18) 0.0289(2) 0.00043(15) 0.00108(17) 0.00060(16)
Sn4 0.0386(3) 0.0349(3) 0.0353(3) -0.0015(2) 0.0030(2) -0.0048(2)
Sn5 0.0275(2) 0.0401(3) 0.0314(2) -0.0045(2) -0.00128(19) -0.0053(2)
Cl1 0.0498(13) 0.0744(17) 0.0414(11) -0.0040(11) -0.0048(9) -0.0064(12)
P1 0.0300(9) 0.0204(9) 0.0327(9) 0.0044(7) -0.0055(7) 0.0026(7)
P2 0.0176(7) 0.0239(8) 0.0310(9) 0.0027(7) 0.0024(6) -0.0011(7)
P3 0.0194(8) 0.0247(8) 0.0274(8) -0.0013(7) 0.0003(6) 0.0011(7)
P4 0.0217(8) 0.0264(9) 0.0312(9) 0.0006(7) -0.0039(7) -0.0062(7)
P5 0.0195(7) 0.0203(7) 0.0264(8) 0.0019(6) -0.0007(7) -0.0005(7)
O1 0.020(2) 0.020(2) 0.027(2) 0.0046(19) 0.0026(17) -0.0070(18)
O2 0.024(2) 0.018(2) 0.054(3) -0.003(2) 0.003(2) 0.0020(19)
O3 0.047(4) 0.095(6) 0.051(4) -0.022(4) -0.009(3) -0.019(4)
O4 0.049(4) 0.066(4) 0.039(3) -0.013(3) 0.007(3) -0.018(3)
O5 0.031(3) 0.028(2) 0.027(2) 0.0052(18) -0.002(2) 0.004(2)
O6 0.027(3) 0.022(2) 0.038(3) 0.005(2) -0.001(2) 0.001(2)
O7 0.024(3) 0.032(3) 0.043(3) 0.014(2) -0.004(2) 0.004(2)
O8 0.035(3) 0.033(3) 0.035(3) -0.004(2) -0.007(2) 0.006(2)
O9 0.020(2) 0.037(3) 0.045(3) 0.002(2) 0.004(2) 0.002(2)
O10 0.027(3) 0.022(2) 0.042(3) 0.001(2) 0.002(2) -0.004(2)
O11 0.025(2) 0.023(2) 0.041(3) -0.004(2) 0.005(2) 0.000(2)
O12 0.028(2) 0.034(3) 0.030(3) 0.006(2) 0.0011(19) -0.003(2)
O13 0.026(2) 0.030(2) 0.028(2) 0.0018(18) -0.005(2) -0.003(2)
O14 0.030(3) 0.028(2) 0.031(2) -0.0057(19) 0.0049(19) 0.006(2)
O15 0.025(2) 0.021(2) 0.036(3) 0.008(2) 0.008(2) 0.0064(19)
O16 0.027(3) 0.041(3) 0.035(3) -0.003(2) 0.000(2) -0.009(2)
O17 0.024(2) 0.035(3) 0.038(3) -0.001(2) -0.001(2) -0.006(2)
O18 0.030(3) 0.022(2) 0.037(3) -0.005(2) -0.006(2) -0.002(2)
O19 0.031(3) 0.024(3) 0.042(3) -0.006(2) -0.008(2) -0.002(2)
O20 0.025(2) 0.044(3) 0.032(3) 0.007(2) -0.002(2) -0.009(2)
O21 0.024(2) 0.018(2) 0.032(2) -0.0052(18) -0.001(2) -0.0047(19)
O22 0.027(2) 0.015(2) 0.032(2) 0.0026(17) 0.0083(18) -0.0003(18)
O23 0.021(2) 0.018(2) 0.037(3) -0.0032(19) -0.0001(19) -0.0017(19)
O24 0.038(3) 0.045(3) 0.022(2) 0.008(2) -0.004(2) 0.002(2)
C1 0.030(4) 0.020(3) 0.060(5) -0.005(3) -0.009(4) -0.002(3)
C2 0.051(6) 0.029(4) 0.087(7) -0.012(4) -0.013(5) -0.003(4)
C3 0.062(7) 0.041(6) 0.144(13) -0.031(7) -0.024(8) 0.004(5)
C4 0.068(8) 0.027(5) 0.191(17) 0.013(8) -0.020(10) -0.024(5)
C5 0.072(9) 0.035(6) 0.176(16) 0.020(8) 0.005(9) -0.020(6)
C6 0.046(6) 0.038(5) 0.096(8) 0.012(5) 0.015(5) -0.007(4)
C7 0.022(3) 0.032(4) 0.040(4) -0.003(3) -0.004(3) 0.005(3)
C8 0.030(5) 0.049(6) 0.142(11) 0.001(6) 0.020(6) 0.001(4)
C9 0.030(5) 0.118(12) 0.099(9) 0.022(9) 0.018(5) 0.009(6)
C10 0.036(5) 0.120(11) 0.065(7) -0.001(7) 0.000(5) 0.038(7)
C11 0.078(8) 0.071(8) 0.074(7) 0.019(6) 0.021(7) 0.043(7)
C12 0.048(6) 0.045(5) 0.082(7) 0.013(5) 0.009(5) 0.019(4)
C13 0.021(3) 0.015(3) 0.038(4) 0.002(3) 0.001(3) 0.004(2)
C14 0.034(4) 0.028(4) 0.049(5) 0.002(3) 0.005(3) -0.005(3)
C15 0.050(5) 0.025(4) 0.066(6) 0.011(4) -0.001(4) 0.010(4)
C16 0.046(5) 0.028(4) 0.058(5) 0.006(4) 0.005(4) 0.014(4)
C17 0.036(5) 0.036(5) 0.098(8) 0.009(5) 0.023(5) 0.020(4)
C18 0.028(4) 0.029(4) 0.079(6) 0.009(4) 0.011(4) 0.001(3)
C19 0.044(5) 0.056(5) 0.050(5) -0.017(4) 0.001(4) 0.008(5)
C20 0.048(6) 0.055(6) 0.084(7) -0.018(5) 0.002(5) -0.004(5)
C21 0.087(10) 0.043(6) 0.169(16) -0.016(8) -0.012(10) 0.002(6)
C22 0.114(14) 0.066(10) 0.19(2) -0.070(12) 0.010(13) 0.014(10)
C23 0.126(15) 0.078(10) 0.140(15) -0.054(11) 0.017(12) 0.014(11)
C24 0.110(11) 0.061(7) 0.083(8) -0.029(6) -0.024(8) 0.027(8)
C25 0.046(5) 0.038(5) 0.054(5) 0.016(4) -0.002(4) -0.011(4)
C26 0.052(6) 0.052(6) 0.090(8) 0.014(5) 0.019(6) -0.004(5)
C27 0.077(8) 0.046(6) 0.103(9) 0.008(6) 0.021(7) -0.019(6)
C28 0.104(11) 0.049(6) 0.076(8) 0.010(6) 0.001(7) -0.014(7)
C29 0.043(6) 0.074(8) 0.130(12) 0.030(8) -0.027(7) -0.024(6)
C30 0.040(5) 0.051(6) 0.082(7) 0.020(5) -0.004(5) 0.000(4)
C31 0.101(9) 0.055(6) 0.056(6) -0.025(5) 0.010(6) 0.018(6)
C32 0.215(19) 0.057(8) 0.196(17) -0.038(10) -0.095(15) 0.005(10)
C33 0.30(2) 0.047(7) 0.189(16) -0.050(9) -0.111(18) 0.049(12)
C34 0.27(2) 0.090(12) 0.26(2) -0.083(14) 0.00(2) 0.105(15)
C35 0.30(3) 0.106(14) 0.36(3) -0.008(19) 0.08(2) 0.130(17)
C36 0.22(2) 0.104(13) 0.29(2) 0.006(16) 0.072(19) 0.103(14)
C37 0.027(4) 0.042(4) 0.044(4) 0.006(4) -0.003(3) -0.007(3)
C38 0.034(4) 0.035(4) 0.044(5) 0.007(3) 0.006(3) 0.000(3)
C39 0.035(5) 0.049(5) 0.063(6) 0.004(5) -0.003(4) 0.008(4)
C40 0.044(6) 0.053(6) 0.090(8) 0.017(6) -0.001(5) 0.012(5)
C41 0.057(7) 0.066(7) 0.103(10) 0.048(7) -0.016(7) 0.011(6)
C42 0.049(6) 0.079(7) 0.039(5) 0.020(5) 0.002(4) -0.002(5)
C43 0.034(4) 0.027(4) 0.024(3) 0.004(3) -0.001(3) 0.012(3)
C44 0.037(4) 0.034(4) 0.042(4) 0.012(3) -0.001(3) 0.010(3)
C45 0.033(5) 0.058(6) 0.053(5) 0.011(4) -0.001(4) 0.011(4)
C46 0.044(6) 0.056(6) 0.077(7) 0.008(5) 0.006(5) 0.021(5)
C47 0.058(6) 0.032(5) 0.061(6) 0.002(4) 0.003(5) 0.015(4)
C48 0.044(5) 0.020(4) 0.051(5) 0.008(3) 0.003(4) 0.008(3)
C49 0.035(4) 0.031(4) 0.056(5) -0.004(4) -0.017(4) 0.004(3)
C50 0.072(7) 0.036(5) 0.064(6) 0.010(4) -0.019(5) 0.008(5)
C51 0.051(6) 0.042(5) 0.082(7) 0.021(5) -0.004(5) -0.004(4)
C52 0.050(5) 0.019(4) 0.069(6) 0.000(4) -0.004(4) 0.003(3)
C53 0.086(9) 0.057(7) 0.079(8) 0.013(6) 0.005(7) -0.019(6)
C54 0.062(7) 0.053(6) 0.069(7) -0.007(5) -0.019(5) -0.001(5)
C55 0.022(4) 0.049(5) 0.053(5) 0.006(4) 0.016(3) -0.004(3)
C56 0.029(4) 0.070(6) 0.060(5) 0.002(5) 0.009(4) -0.001(4)
C57 0.048(6) 0.084(8) 0.086(8) -0.012(6) 0.033(6) 0.002(6)
C58 0.047(6) 0.101(11) 0.097(10) 0.023(8) 0.023(6) -0.017(6)
C59 0.057(7) 0.077(8) 0.088(9) 0.018(7) 0.005(6) -0.031(6)
C60 0.029(5) 0.051(5) 0.079(7) 0.012(5) 0.000(4) -0.009(4)
C61 0.034(5) 0.059(6) 0.071(6) -0.021(5) 0.016(4) 0.002(4)
C62 0.079(10) 0.111(12) 0.119(12) -0.042(10) 0.004(9) 0.034(9)
C63 0.063(8) 0.057(7) 0.103(9) -0.002(6) 0.012(6) 0.017(6)
C64 0.044(6) 0.050(6) 0.078(7) 0.004(5) -0.003(5) -0.024(4)
C65 0.114(12) 0.063(8) 0.103(10) 0.005(7) -0.018(9) -0.022(8)
C66 0.135(15) 0.110(13) 0.102(12) 0.009(10) -0.051(11) 0.008(12)
C67 0.027(4) 0.031(4) 0.038(4) -0.002(3) 0.002(3) -0.015(3)
C68 0.041(4) 0.034(4) 0.040(4) 0.009(3) -0.010(3) -0.021(3)
C69 0.047(5) 0.072(6) 0.041(5) 0.016(4) -0.016(4) -0.031(5)
C70 0.070(7) 0.099(9) 0.038(5) -0.002(6) 0.001(5) -0.050(7)
C71 0.064(7) 0.087(9) 0.050(6) -0.032(6) 0.023(5) -0.031(7)
C72 0.040(5) 0.053(5) 0.048(5) -0.020(4) 0.019(4) -0.015(4)
C73 0.032(4) 0.031(4) 0.076(7) 0.009(4) -0.003(4) -0.004(3)
C74 0.046(6) 0.045(6) 0.115(10) 0.032(6) -0.009(6) 0.004(5)
C75 0.043(5) 0.043(5) 0.050(5) -0.007(4) 0.007(4) -0.007(4)
C76 0.052(6) 0.086(9) 0.085(8) -0.021(7) 0.007(5) 0.026(6)
C77 0.25(3) 0.15(2) 0.21(3) -0.074(19) -0.01(2) 0.13(2)
C78 0.052(8) 0.124(14) 0.167(16) 0.007(12) 0.013(9) 0.027(9)
C79 0.021(3) 0.042(4) 0.041(4) -0.005(3) 0.000(3) -0.007(3)
C80 0.021(3) 0.049(5) 0.049(4) -0.006(3) 0.003(3) -0.004(4)
C81 0.019(4) 0.065(6) 0.083(7) -0.009(6) -0.002(4) 0.002(4)
C82 0.031(5) 0.090(8) 0.070(7) -0.032(6) -0.010(4) 0.000(5)
C83 0.032(5) 0.058(6) 0.095(8) -0.036(6) -0.011(5) -0.011(4)
C84 0.026(4) 0.041(5) 0.065(6) -0.016(4) 0.001(4) -0.008(3)
C85 0.020(4) 0.042(4) 0.066(5) 0.003(4) 0.006(3) 0.001(3)
C86 0.064(7) 0.066(7) 0.093(8) -0.029(6) 0.010(6) -0.013(6)
C87 0.038(5) 0.058(7) 0.137(12) 0.022(7) -0.014(6) 0.007(5)
C88 0.040(5) 0.037(5) 0.072(6) -0.011(4) -0.004(4) -0.007(4)
C89 0.128(19) 0.35(4) 0.43(5) 0.32(4) 0.11(3) 0.12(2)
C90 0.49(6) 0.34(4) 0.111(16) -0.05(2) -0.07(2) 0.37(5)
C91 0.033(4) 0.034(4) 0.040(4) -0.007(3) 0.002(3) -0.019(3)
C92 0.031(4) 0.050(5) 0.040(4) 0.008(4) -0.006(3) -0.019(4)
C93 0.044(5) 0.070(7) 0.052(6) 0.002(5) -0.014(4) -0.017(5)
C94 0.074(8) 0.063(7) 0.053(6) -0.002(5) -0.020(5) -0.035(6)
C95 0.099(9) 0.045(6) 0.041(5) -0.019(4) 0.009(5) -0.026(6)
C96 0.057(6) 0.035(4) 0.038(4) -0.012(3) 0.013(4) -0.015(4)
C97 0.022(4) 0.050(5) 0.066(6) 0.004(4) 0.011(4) -0.006(4)
C98 0.049(5) 0.051(5) 0.061(6) 0.000(4) 0.019(5) 0.003(4)
C99 0.031(5) 0.080(8) 0.095(8) 0.016(6) -0.003(5) 0.003(5)
C100 0.048(6) 0.043(5) 0.090(8) -0.027(5) 0.013(5) -0.008(4)
C101 0.078(9) 0.055(7) 0.105(10) -0.022(7) 0.022(7) 0.015(6)
C102 0.058(8) 0.133(13) 0.085(10) -0.010(9) -0.019(7) 0.020(8)
C103 0.110(15) 0.17(2) 0.27(3) 0.04(2) -0.063(18) -0.084(15)
C104 0.073(7) 0.063(7) 0.066(7) -0.004(5) 0.001(6) -0.020(6)
C105 0.077(10) 0.136(16) 0.182(19) 0.008(15) -0.003(11) 0.019(11)
C106 0.136(15) 0.124(15) 0.134(15) 0.037(12) -0.073(13) -0.043(13)
C107 0.096(14) 0.20(3) 0.19(2) -0.06(2) 0.061(16) -0.016(16)
C108 0.132(19) 0.124(16) 0.20(2) -0.036(15) 0.025(17) -0.021(15)
O25 0.080(5) 0.076(6) 0.063(5) -0.025(4) 0.013(4) -0.034(5)

loop_
_atom_type_symbol
_atom_type_description
_atom_type_scat_dispersion_real
_atom_type_scat_dispersion_imag
_atom_type_scat_source
C C 0.0033 0.0016 'International Tables Vol C Tables 4.2.6.8 and 6.1.1.4'
H H 0.0000 0.0000 'International Tables Vol C Tables 4.2.6.8 and 6.1.1.4'
O O 0.0106 0.0060 'International Tables Vol C Tables 4.2.6.8 and 6.1.1.4'
P P 0.1023 0.0942 'International Tables Vol C Tables 4.2.6.8 and 6.1.1.4'
Cl Cl 0.1484 0.1585 'International Tables Vol C Tables 4.2.6.8 and 6.1.1.4'
Sn Sn -0.6537 1.4246 'International Tables Vol C Tables 4.2.6.8 and 6.1.1.4'

loop_
_geom_angle_atom_site_label_1
_geom_angle_atom_site_label_2
_geom_angle_atom_site_label_3
_geom_angle
O10 Sn1 O18 93.6(2)
O10 Sn1 O1 89.84(18)
O18 Sn1 O1 87.90(18)
O10 Sn1 O2 164.90(19)
O18 Sn1 O2 91.5(2)
O1 Sn1 O2 76.15(17)
O10 Sn1 O6 87.6(2)
O18 Sn1 O6 174.82(19)
O1 Sn1 O6 87.09(18)
O2 Sn1 O6 86.1(2)
O10 Sn1 C1 95.9(3)
O18 Sn1 C1 94.7(3)
O1 Sn1 C1 173.6(2)
O2 Sn1 C1 97.9(3)
O6 Sn1 C1 90.2(3)
O10 Sn1 Sn2 126.36(13)
O18 Sn1 Sn2 96.32(14)
O1 Sn1 Sn2 38.38(12)
O2 Sn1 Sn2 38.78(13)
O6 Sn1 Sn2 78.93(14)
C1 Sn1 Sn2 135.3(2)
O14 Sn2 O22 90.98(19)
O14 Sn2 O7 174.45(19)
O22 Sn2 O7 84.95(19)
O14 Sn2 O1 90.26(18)
O22 Sn2 O1 90.12(17)
O7 Sn2 O1 85.97(19)
O14 Sn2 O2 93.6(2)
O22 Sn2 O2 165.40(19)
O7 Sn2 O2 89.5(2)
O1 Sn2 O2 76.01(18)
O14 Sn2 C7 93.1(2)
O22 Sn2 C7 96.7(2)
O7 Sn2 C7 91.2(3)
O1 Sn2 C7 172.4(2)
O2 Sn2 C7 96.9(2)
O14 Sn2 Sn1 99.14(14)
O22 Sn2 Sn1 126.82(13)
O7 Sn2 Sn1 80.39(14)
O1 Sn2 Sn1 38.33(12)
O2 Sn2 Sn1 38.68(13)
C7 Sn2 Sn1 134.2(2)
O1 Sn3 O11 88.96(18)
O1 Sn3 O19 89.17(18)
O11 Sn3 O19 90.2(2)
O1 Sn3 O15 88.12(17)
O11 Sn3 O15 176.62(19)
O19 Sn3 O15 91.4(2)
O1 Sn3 O23 86.78(18)
O11 Sn3 O23 88.57(19)
O19 Sn3 O23 175.80(19)
O15 Sn3 O23 89.6(2)
O1 Sn3 C13 177.3(2)
O11 Sn3 C13 92.4(2)
O19 Sn3 C13 93.1(2)
O15 Sn3 C13 90.5(2)
O23 Sn3 C13 90.9(2)
O8 Sn4 C25 119.0(3)
O8 Sn4 O12 89.84(19)
C25 Sn4 O12 88.0(3)
O8 Sn4 C19 105.8(3)
C25 Sn4 C19 135.2(4)
O12 Sn4 C19 92.5(3)
O8 Sn4 Cl1 83.46(15)
C25 Sn4 Cl1 91.8(3)
O12 Sn4 Cl1 172.23(15)
C19 Sn4 Cl1 93.1(3)
O16 Sn5 C31 96.0(3)
O16 Sn5 O20 94.86(19)
C31 Sn5 O20 92.4(3)
O16 Sn5 C37 92.6(3)
C31 Sn5 C37 168.3(4)
O20 Sn5 C37 94.8(3)
O16 Sn5 O3 173.0(2)
C31 Sn5 O3 85.8(4)
O20 Sn5 O3 91.8(2)
C37 Sn5 O3 84.7(3)
O16 Sn5 O4 79.8(2)
C31 Sn5 O4 85.4(3)
O20 Sn5 O4 174.0(2)
C37 Sn5 O4 88.3(3)
O3 Sn5 O4 93.6(2)
O6 P1 O7 114.0(3)
O6 P1 O8 111.8(3)
O7 P1 O8 109.2(3)
O6 P1 O5 108.2(3)
O7 P1 O5 108.7(3)
O8 P1 O5 104.6(3)
O12 P2 O11 112.0(3)
O12 P2 O10 113.7(3)
O11 P2 O10 112.3(3)
O12 P2 O9 107.5(3)
O11 P2 O9 106.2(3)
O10 P2 O9 104.5(3)
O16 P3 O15 114.0(3)
O16 P3 O14 111.6(3)
O15 P3 O14 112.3(3)
O16 P3 O13 106.5(3)
O15 P3 O13 105.2(3)
O14 P3 O13 106.5(3)
O19 P4 O20 113.8(3)
O19 P4 O18 111.8(3)
O20 P4 O18 112.2(3)
O19 P4 O17 105.3(3)
O20 P4 O17 106.2(3)
O18 P4 O17 107.0(3)
O23 P5 O22 113.5(3)
O23 P5 O24 109.8(3)
O22 P5 O24 112.1(3)
O23 P5 O21 109.9(3)
O22 P5 O21 106.7(3)
O24 P5 O21 104.3(3)
Sn3 O1 Sn1 126.7(2)
Sn3 O1 Sn2 127.1(2)
Sn1 O1 Sn2 103.29(19)
Sn1 O2 Sn2 102.5(2)
C104 O3 Sn5 127.3(6)
Sn5 O4 H4A 95.4(4)
Sn5 O4 H4B 109.1(5)
H4A O4 H4B 95.2(6)
C43 O5 P1 122.7(4)
P1 O6 Sn1 130.1(3)
P1 O7 Sn2 130.5(3)
P1 O8 Sn4 127.0(3)
C55 O9 P2 123.5(5)
P2 O10 Sn1 134.0(3)
P2 O11 Sn3 133.6(3)
P2 O12 Sn4 152.5(3)
C67 O13 P3 122.9(4)
P3 O14 Sn2 130.4(3)
P3 O15 Sn3 138.5(3)
P3 O16 Sn5 162.9(3)
C79 O17 P4 126.1(5)
P4 O18 Sn1 128.8(3)
P4 O19 Sn3 142.3(3)
P4 O20 Sn5 143.2(3)
C91 O21 P5 129.0(5)
P5 O22 Sn2 133.1(3)
P5 O23 Sn3 132.6(3)
P5 O24 H24 109.5
C2 C1 C6 118.7(8)
C2 C1 Sn1 121.2(7)
C6 C1 Sn1 119.9(7)
C1 C2 C3 120.1(12)
C1 C2 H2 119.9
C3 C2 H2 119.9
C2 C3 C4 118.6(13)
C2 C3 H3 120.7
C4 C3 H3 120.7
C5 C4 C3 120.1(10)
C5 C4 H4 120.0
C3 C4 H4 120.0
C4 C5 C6 120.7(15)
C4 C5 H5 119.6
C6 C5 H5 119.6
C5 C6 C1 121.7(13)
C5 C6 H6 119.1
C1 C6 H6 119.1
C12 C7 C8 120.4(8)
C12 C7 Sn2 121.0(7)
C8 C7 Sn2 118.6(6)
C7 C8 C9 117.7(11)
C7 C8 H8 121.1
C9 C8 H8 121.1
C10 C9 C8 121.1(12)
C10 C9 H9 119.5
C8 C9 H9 119.5
C11 C10 C9 119.5(10)
C11 C10 H10 120.3
C9 C10 H10 120.3
C10 C11 C12 121.2(11)
C10 C11 H11 119.4
C12 C11 H11 119.4
C7 C12 C11 120.0(10)
C7 C12 H12 120.0
C11 C12 H12 120.0
C14 C13 C18 118.5(7)
C14 C13 Sn3 120.8(5)
C18 C13 Sn3 120.7(5)
C13 C14 C15 121.5(8)
C13 C14 H14 119.2
C15 C14 H14 119.2
C16 C15 C14 120.0(8)
C16 C15 H15 120.0
C14 C15 H15 120.0
C15 C16 C17 117.9(7)
C15 C16 H16 121.1
C17 C16 H16 121.1
C18 C17 C16 121.3(8)
C18 C17 H17 119.4
C16 C17 H17 119.4
C17 C18 C13 120.8(8)
C17 C18 H18 119.6
C13 C18 H18 119.6
C24 C19 C20 122.2(10)
C24 C19 Sn4 123.1(9)
C20 C19 Sn4 114.4(6)
C21 C20 C19 116.8(12)
C21 C20 H20 121.6
C19 C20 H20 121.6
C20 C21 C22 116.8(14)
C20 C21 H21 121.6
C22 C21 H21 121.6
C23 C22 C21 121.6(13)
C23 C22 H22 119.2
C21 C22 H22 119.2
C22 C23 C24 120.8(17)
C22 C23 H23 119.6
C24 C23 H23 119.6
C19 C24 C23 121.3(15)
C19 C24 H24A 119.3
C23 C24 H24A 119.3
C30 C25 C26 118.5(9)
C30 C25 Sn4 119.1(7)
C26 C25 Sn4 122.2(7)
C27 C26 C25 119.0(11)
C27 C26 H26 120.5
C25 C26 H26 120.5
C28 C27 C26 123.1(12)
C28 C27 H27 118.5
C26 C27 H27 118.5
C27 C28 C29 117.9(11)
C27 C28 H28 121.0
C29 C28 H28 121.0
C28 C29 C30 119.6(11)
C28 C29 H29 120.2
C30 C29 H29 120.2
C25 C30 C29 121.6(10)
C25 C30 H30 119.2
C29 C30 H30 119.2
C32 C31 C36 120.0
C32 C31 Sn5 119.3(6)
C36 C31 Sn5 120.6(6)
C33 C32 C31 120.0
C33 C32 H32 120.0
C31 C32 H32 120.0
C34 C33 C32 120.0
C34 C33 H33 120.0
C32 C33 H33 120.0
C33 C34 C35 120.0
C33 C34 H34 120.0
C35 C34 H34 120.0
C36 C35 C34 120.0
C36 C35 H35 120.0
C34 C35 H35 120.0
C35 C36 C31 120.0
C35 C36 H36 120.0
C31 C36 H36 120.0
C42 C37 C38 119.8(8)
C42 C37 Sn5 121.6(7)
C38 C37 Sn5 118.6(6)
C39 C38 C37 120.3(8)
C39 C38 H38 119.9
C37 C38 H38 119.9
C40 C39 C38 121.0(10)
C40 C39 H39 119.5
C38 C39 H39 119.5
C39 C40 C41 119.9(10)
C39 C40 H40 120.1
C41 C40 H40 120.1
C40 C41 C42 121.3(10)
C40 C41 H41 119.4
C42 C41 H41 119.4
C37 C42 C41 117.8(10)
C37 C42 H42 121.1
C41 C42 H42 121.1
C44 C43 O5 118.9(6)
C44 C43 C48 123.7(7)
O5 C43 C48 117.4(7)
C43 C44 C45 116.9(8)
C43 C44 C49 123.0(7)
C45 C44 C49 120.1(8)
C46 C45 C44 121.8(9)
C46 C45 H45 119.1
C44 C45 H45 119.1
C45 C46 C47 119.2(9)
C45 C46 H46 120.4
C47 C46 H46 120.4
C48 C47 C46 121.9(9)
C48 C47 H47 119.0
C46 C47 H47 119.0
C47 C48 C43 116.4(8)
C47 C48 C52 121.5(8)
C43 C48 C52 122.0(7)
C50 C49 C44 108.3(7)
C50 C49 C51 112.2(8)
C44 C49 C51 110.6(8)
C50 C49 H49 108.6
C44 C49 H49 108.6
C51 C49 H49 108.6
C49 C50 H50A 109.5
C49 C50 H50B 109.5
H50A C50 H50B 109.5
C49 C50 H50C 109.5
H50A C50 H50C 109.5
H50B C50 H50C 109.5
C49 C51 H51A 109.5
C49 C51 H51B 109.5
H51A C51 H51B 109.5
C49 C51 H51C 109.5
H51A C51 H51C 109.5
H51B C51 H51C 109.5
C53 C52 C48 110.5(8)
C53 C52 C54 113.1(8)
C48 C52 C54 109.0(8)
C53 C52 H52 108.0
C48 C52 H52 108.0
C54 C52 H52 108.0
C52 C53 H53A 109.5
C52 C53 H53B 109.5
H53A C53 H53B 109.5
C52 C53 H53C 109.5
H53A C53 H53C 109.5
H53B C53 H53C 109.5
C52 C54 H54A 109.5
C52 C54 H54B 109.5
H54A C54 H54B 109.5
C52 C54 H54C 109.5
H54A C54 H54C 109.5
H54B C54 H54C 109.5
C60 C55 C56 124.5(8)
C60 C55 O9 118.3(8)
C56 C55 O9 117.1(8)
C55 C56 C57 115.5(10)
C55 C56 C61 120.5(8)
C57 C56 C61 123.5(10)
C58 C57 C56 123.3(12)
C58 C57 H57 118.4
C56 C57 H57 118.4
C57 C58 C59 118.6(11)
C57 C58 H58 120.7
C59 C58 H58 120.7
C58 C59 C60 122.2(11)
C58 C59 H59 118.9
C60 C59 H59 118.9
C55 C60 C59 115.8(10)
C55 C60 C64 122.0(9)
C59 C60 C64 122.0(9)
C63 C61 C56 110.6(9)
C63 C61 C62 111.2(10)
C56 C61 C62 112.8(11)
C63 C61 H61 107.3
C56 C61 H61 107.3
C62 C61 H61 107.3
C61 C62 H62A 109.5
C61 C62 H62B 109.5
H62A C62 H62B 109.5
C61 C62 H62C 109.5
H62A C62 H62C 109.5
H62B C62 H62C 109.5
C61 C63 H63A 109.5
C61 C63 H63B 109.5
H63A C63 H63B 109.5
C61 C63 H63C 109.5
H63A C63 H63C 109.5
H63B C63 H63C 109.5
C60 C64 C66 109.4(11)
C60 C64 C65 112.1(10)
C66 C64 C65 112.2(11)
C60 C64 H64 107.7
C66 C64 H64 107.7
C65 C64 H64 107.7
C64 C65 H65A 109.5
C64 C65 H65B 109.5
H65A C65 H65B 109.5
C64 C65 H65C 109.5
H65A C65 H65C 109.5
H65B C65 H65C 109.5
C64 C66 H66A 109.5
C64 C66 H66B 109.5
H66A C66 H66B 109.5
C64 C66 H66C 109.5
H66A C66 H66C 109.5
H66B C66 H66C 109.5
C72 C67 O13 117.1(7)
C72 C67 C68 124.6(8)
O13 C67 C68 118.2(7)
C69 C68 C67 116.1(9)
C69 C68 C73 123.4(9)
C67 C68 C73 120.5(7)
C68 C69 C70 120.7(10)
C68 C69 H69 119.7
C70 C69 H69 119.7
C71 C70 C69 121.0(10)
C71 C70 H70 119.5
C69 C70 H70 119.5
C70 C71 C72 122.1(10)
C70 C71 H71 119.0
C72 C71 H71 119.0
C67 C72 C71 115.2(10)
C67 C72 C76 120.3(8)
C71 C72 C76 124.4(9)
C68 C73 C74 114.7(9)
C68 C73 C75 108.9(7)
C74 C73 C75 107.5(8)
C68 C73 H73 108.5
C74 C73 H73 108.5
C75 C73 H73 108.5
C73 C74 H74A 109.5
C73 C74 H74B 109.5
H74A C74 H74B 109.5
C73 C74 H74C 109.5
H74A C74 H74C 109.5
H74B C74 H74C 109.5
C73 C75 H75A 109.5
C73 C75 H75B 109.5
H75A C75 H75B 109.5
C73 C75 H75C 109.5
H75A C75 H75C 109.5
H75B C75 H75C 109.5
C72 C76 C77 113.3(12)
C72 C76 C78 103.6(11)
C77 C76 C78 109.7(14)
C72 C76 H76 110.0
C77 C76 H76 110.0
C78 C76 H76 110.0
C76 C77 H77A 109.5
C76 C77 H77B 109.5
H77A C77 H77B 109.5
C76 C77 H77C 109.5
H77A C77 H77C 109.5
H77B C77 H77C 109.5
C76 C78 H78A 109.5
C76 C78 H78B 109.5
H78A C78 H78B 109.5
C76 C78 H78C 109.5
H78A C78 H78C 109.5
H78B C78 H78C 109.5
O17 C79 C80 118.5(7)
O17 C79 C84 117.6(7)
C80 C79 C84 123.8(7)
C79 C80 C81 116.2(8)
C79 C80 C85 121.6(7)
C81 C80 C85 122.2(8)
C82 C81 C80 122.1(10)
C82 C81 H81 119.0
C80 C81 H81 119.0
C81 C82 C83 119.8(9)
C81 C82 H82 120.1
C83 C82 H82 120.1
C82 C83 C84 122.7(9)
C82 C83 H83 118.6
C84 C83 H83 118.6
C83 C84 C79 115.4(8)
C83 C84 C88 123.1(8)
C79 C84 C88 121.4(8)
C80 C85 C87 115.0(8)
C80 C85 C86 108.7(7)
C87 C85 C86 111.5(9)
C80 C85 H85 107.1
C87 C85 H85 107.1
C86 C85 H85 107.1
C85 C86 H86A 109.5
C85 C86 H86B 109.5
H86A C86 H86B 109.5
C85 C86 H86C 109.5
H86A C86 H86C 109.5
H86B C86 H86C 109.5
C85 C87 H87A 109.5
C85 C87 H87B 109.5
H87A C87 H87B 109.5
C85 C87 H87C 109.5
H87A C87 H87C 109.5
H87B C87 H87C 109.5
C89 C88 C90 113(2)
C89 C88 C84 114.3(12)
C90 C88 C84 110.1(11)
C89 C88 H88 106.4
C90 C88 H88 106.4
C84 C88 H88 106.4
C88 C89 H89A 109.5
C88 C89 H89B 109.5
H89A C89 H89B 109.5
C88 C89 H89C 109.5
H89A C89 H89C 109.5
H89B C89 H89C 109.5
C88 C90 H90A 109.5
C88 C90 H90B 109.5
H90A C90 H90B 109.5
C88 C90 H90C 109.5
H90A C90 H90C 109.5
H90B C90 H90C 109.5
C92 C91 C96 123.6(8)
C92 C91 O21 117.9(7)
C96 C91 O21 118.3(7)
C91 C92 C93 117.2(9)
C91 C92 C97 122.0(7)
C93 C92 C97 120.6(8)
C94 C93 C92 121.3(10)
C94 C93 H93 119.4
C92 C93 H93 119.4
C93 C94 C95 122.0(9)
C93 C94 H94 119.0
C95 C94 H94 119.0
C94 C95 C96 119.3(9)
C94 C95 H95 120.4
C96 C95 H95 120.4
C91 C96 C95 116.6(9)
C91 C96 C100 120.3(8)
C95 C96 C100 123.0(9)
C98 C97 C92 112.8(8)
C98 C97 C99 111.3(8)
C92 C97 C99 114.9(9)
C98 C97 H97 105.6
C92 C97 H97 105.6
C99 C97 H97 105.6
C97 C98 H98A 109.5
C97 C98 H98B 109.5
H98A C98 H98B 109.5
C97 C98 H98C 109.5
H98A C98 H98C 109.5
H98B C98 H98C 109.5
C97 C99 H99A 109.5
C97 C99 H99B 109.5
H99A C99 H99B 109.5
C97 C99 H99C 109.5
H99A C99 H99C 109.5
H99B C99 H99C 109.5
C96 C100 C102 111.5(10)
C96 C100 C101 112.6(10)
C102 C100 C101 107.6(10)
C96 C100 H100 108.4
C102 C100 H100 108.4
C101 C100 H100 108.4
C100 C101 H10A 109.5
C100 C101 H10B 109.5
H10A C101 H10B 109.5
C100 C101 H10C 109.5
H10A C101 H10C 109.5
H10B C101 H10C 109.5
C100 C102 H10D 109.5
C100 C102 H10E 109.5
H10D C102 H10E 109.5
C100 C102 H10F 109.5
H10D C102 H10F 109.5
H10E C102 H10F 109.5
C104 C103 H10G 109.5
C104 C103 H10H 109.5
H10G C103 H10H 109.5
C104 C103 H10I 109.5
H10G C103 H10I 109.5
H10H C103 H10I 109.5
C103 C104 O3 111.6(14)
C103 C104 C105 105.8(14)
O3 C104 C105 113.3(11)
C103 C104 H104 108.7
O3 C104 H104 108.7
C105 C104 H104 108.7
C104 C105 H10J 109.5
C104 C105 H10K 109.5
H10J C105 H10K 109.5
C104 C105 H10L 109.5
H10J C105 H10L 109.5
H10K C105 H10L 109.5
C107 C106 H10M 109.5
C107 C106 H10N 109.5
H10M C106 H10N 109.5
C107 C106 H10O 109.5
H10M C106 H10O 109.5
H10N C106 H10O 109.5
O25 C107 C108 114.2(18)
O25 C107 C106 121(2)
C108 C107 C106 108(2)
O25 C107 H107 103.6
C108 C107 H107 103.6
C106 C107 H107 103.6
C107 C108 H10P 109.5
C107 C108 H10Q 109.5
H10P C108 H10Q 109.5
C107 C108 H10R 109.5
H10P C108 H10R 109.5
H10Q C108 H10R 109.5

loop_
_geom_bond_atom_site_label_1
_geom_bond_atom_site_label_2
_geom_bond_distance
Sn1 O10 2.060(5)
Sn1 O18 2.081(5)
Sn1 O1 2.100(4)
Sn1 O2 2.110(5)
Sn1 O6 2.120(5)
Sn1 C1 2.138(7)
Sn1 Sn2 3.2951(7)
Sn2 O14 2.060(5)
Sn2 O22 2.076(4)
Sn2 O7 2.092(5)
Sn2 O1 2.102(4)
Sn2 O2 2.114(5)
Sn2 C7 2.128(7)
Sn3 O1 2.063(4)
Sn3 O11 2.094(5)
Sn3 O19 2.096(5)
Sn3 O15 2.099(5)
Sn3 O23 2.122(5)
Sn3 C13 2.131(6)
Sn4 O8 2.006(6)
Sn4 C25 2.095(8)
Sn4 O12 2.104(5)
Sn4 C19 2.112(9)
Sn4 Cl1 2.563(2)
Sn5 O16 2.077(5)
Sn5 C31 2.086(6)
Sn5 O20 2.096(5)
Sn5 C37 2.119(8)
Sn5 O3 2.311(6)
Sn5 O4 2.348(6)
P1 O6 1.510(5)
P1 O7 1.522(5)
P1 O8 1.523(6)
P1 O5 1.593(5)
P2 O12 1.502(5)
P2 O11 1.505(5)
P2 O10 1.519(5)
P2 O9 1.591(5)
P3 O16 1.503(5)
P3 O15 1.510(5)
P3 O14 1.524(5)
P3 O13 1.599(5)
P4 O19 1.504(5)
P4 O20 1.506(5)
P4 O18 1.525(5)
P4 O17 1.585(5)
P5 O23 1.501(5)
P5 O22 1.511(5)
P5 O24 1.555(5)
P5 O21 1.561(5)
O3 C104 1.497(14)
O4 H4A 0.969(6)
O4 H4B 0.889(7)
O5 C43 1.404(8)
O9 C55 1.421(9)
O13 C67 1.396(8)
O17 C79 1.387(9)
O21 C91 1.406(8)
O24 H24 0.8400
C1 C2 1.366(13)
C1 C6 1.369(14)
C2 C3 1.396(14)
C2 H2 0.9500
C3 C4 1.40(2)
C3 H3 0.9500
C4 C5 1.33(2)
C4 H4 0.9500
C5 C6 1.350(14)
C5 H5 0.9500
C6 H6 0.9500
C7 C12 1.361(11)
C7 C8 1.376(13)
C8 C9 1.425(14)
C8 H8 0.9500
C9 C10 1.351(19)
C9 H9 0.9500
C10 C11 1.349(18)
C10 H10 0.9500
C11 C12 1.386(14)
C11 H11 0.9500
C12 H12 0.9500
C13 C14 1.359(10)
C13 C18 1.376(10)
C14 C15 1.395(11)
C14 H14 0.9500
C15 C16 1.378(12)
C15 H15 0.9500
C16 C17 1.390(13)
C16 H16 0.9500
C17 C18 1.366(11)
C17 H17 0.9500
C18 H18 0.9500
C19 C24 1.314(14)
C19 C20 1.444(15)
C20 C21 1.409(15)
C20 H20 0.9500
C21 C22 1.48(2)
C21 H21 0.9500
C22 C23 1.31(3)
C22 H22 0.9500
C23 C24 1.378(18)
C23 H23 0.9500
C24 H24A 0.9500
C25 C30 1.351(13)
C25 C26 1.395(14)
C26 C27 1.374(14)
C26 H26 0.9500
C27 C28 1.362(18)
C27 H27 0.9500
C28 C29 1.373(18)
C28 H28 0.9500
C29 C30 1.408(15)
C29 H29 0.9500
C30 H30 0.9500
C31 C32 1.3900
C31 C36 1.3900
C32 C33 1.3900
C32 H32 0.9500
C33 C34 1.3900
C33 H33 0.9500
C34 C35 1.3900
C34 H34 0.9500
C35 C36 1.3900
C35 H35 0.9500
C36 H36 0.9500
C37 C42 1.394(12)
C37 C38 1.397(12)
C38 C39 1.390(12)
C38 H38 0.9500
C39 C40 1.338(14)
C39 H39 0.9500
C40 C41 1.391(18)
C40 H40 0.9500
C41 C42 1.412(16)
C41 H41 0.9500
C42 H42 0.9500
C43 C44 1.388(12)
C43 C48 1.419(11)
C44 C45 1.405(12)
C44 C49 1.523(12)
C45 C46 1.376(15)
C45 H45 0.9500
C46 C47 1.408(15)
C46 H46 0.9500
C47 C48 1.381(12)
C47 H47 0.9500
C48 C52 1.525(13)
C49 C50 1.517(12)
C49 C51 1.526(13)
C49 H49 1.0000
C50 H50A 0.9800
C50 H50B 0.9800
C50 H50C 0.9800
C51 H51A 0.9800
C51 H51B 0.9800
C51 H51C 0.9800
C52 C53 1.515(14)
C52 C54 1.539(14)
C52 H52 1.0000
C53 H53A 0.9800
C53 H53B 0.9800
C53 H53C 0.9800
C54 H54A 0.9800
C54 H54B 0.9800
C54 H54C 0.9800
C55 C60 1.380(12)
C55 C56 1.397(13)
C56 C57 1.403(13)
C56 C61 1.515(14)
C57 C58 1.344(17)
C57 H57 0.9500
C58 C59 1.398(19)
C58 H58 0.9500
C59 C60 1.400(15)
C59 H59 0.9500
C60 C64 1.493(15)
C61 C63 1.507(16)
C61 C62 1.523(16)
C61 H61 1.0000
C62 H62A 0.9800
C62 H62B 0.9800
C62 H62C 0.9800
C63 H63A 0.9800
C63 H63B 0.9800
C63 H63C 0.9800
C64 C66 1.506(17)
C64 C65 1.543(15)
C64 H64 1.0000
C65 H65A 0.9800
C65 H65B 0.9800
C65 H65C 0.9800
C66 H66A 0.9800
C66 H66B 0.9800
C66 H66C 0.9800
C67 C72 1.396(11)
C67 C68 1.398(11)
C68 C69 1.384(11)
C68 C73 1.503(13)
C69 C70 1.403(17)
C69 H69 0.9500
C70 C71 1.333(18)
C70 H70 0.9500
C71 C72 1.411(15)
C71 H71 0.9500
C72 C76 1.506(16)
C73 C74 1.514(13)
C73 C75 1.562(13)
C73 H73 1.0000
C74 H74A 0.9800
C74 H74B 0.9800
C74 H74C 0.9800
C75 H75A 0.9800
C75 H75B 0.9800
C75 H75C 0.9800
C76 C77 1.55(2)
C76 C78 1.60(2)
C76 H76 1.0000
C77 H77A 0.9800
C77 H77B 0.9800
C77 H77C 0.9800
C78 H78A 0.9800
C78 H78B 0.9800
C78 H78C 0.9800
C79 C80 1.399(11)
C79 C84 1.410(11)
C80 C81 1.413(12)
C80 C85 1.510(12)
C81 C82 1.359(15)
C81 H81 0.9500
C82 C83 1.374(16)
C82 H82 0.9500
C83 C84 1.404(13)
C83 H83 0.9500
C84 C88 1.493(13)
C85 C87 1.517(13)
C85 C86 1.578(14)
C85 H85 1.0000
C86 H86A 0.9800
C86 H86B 0.9800
C86 H86C 0.9800
C87 H87A 0.9800
C87 H87B 0.9800
C87 H87C 0.9800
C88 C89 1.39(2)
C88 C90 1.41(2)
C88 H88 1.0000
C89 H89A 0.9800
C89 H89B 0.9800
C89 H89C 0.9800
C90 H90A 0.9800
C90 H90B 0.9800
C90 H90C 0.9800
C91 C92 1.391(12)
C91 C96 1.399(11)
C92 C93 1.398(12)
C92 C97 1.510(13)
C93 C94 1.335(16)
C93 H93 0.9500
C94 C95 1.403(17)
C94 H94 0.9500
C95 C96 1.413(13)
C95 H95 0.9500
C96 C100 1.475(15)
C97 C98 1.478(13)
C97 C99 1.548(13)
C97 H97 1.0000
C98 H98A 0.9800
C98 H98B 0.9800
C98 H98C 0.9800
C99 H99A 0.9800
C99 H99B 0.9800
C99 H99C 0.9800
C100 C102 1.493(18)
C100 C101 1.526(15)
C100 H100 1.0000
C101 H10A 0.9800
C101 H10B 0.9800
C101 H10C 0.9800
C102 H10D 0.9800
C102 H10E 0.9800
C102 H10F 0.9800
C103 C104 1.39(2)
C103 H10G 0.9800
C103 H10H 0.9800
C103 H10I 0.9800
C104 C105 1.55(2)
C104 H104 1.0000
C105 H10J 0.9800
C105 H10K 0.9800
C105 H10L 0.9800
C106 C107 1.48(3)
C106 H10M 0.9800
C106 H10N 0.9800
C106 H10O 0.9800
C107 O25 1.35(2)
C107 C108 1.45(3)
C107 H107 1.0000
C108 H10P 0.9800
C108 H10Q 0.9800
C108 H10R 0.9800
